data_7205909
loop_
_publ_author_name
'Li, Da-Peng'
'Zhang, Guang-Liang'
'An, Li-Tao'
'Zou, Jian-Ping'
'Zhang, Wei'

_publ_section_title
;
 Solvent- and catalyst-free synthesis of
 2,3-dihydro-1H-benzo[d]imidazoles
;
_journal_issue 3
_journal_name_full 'Green Chemistry'
_journal_page_first 594
_journal_paper_doi 10.1039/c0gc00572j
_journal_volume 13
_journal_year 2011
_chemical_formula_sum 'C9 H9 Cl2 N3 O2'
_chemical_formula_weight 262.09
_chemical_name_systematic
; 
 ? 
;
_space_group_IT_number 14
_symmetry_space_group_name_Hall '-P 2yn'
_symmetry_space_group_name_H-M 'P 1 21/n 1'
_atom_sites_solution_hydrogens geom
_atom_sites_solution_primary direct
_atom_sites_solution_secondary difmap
_audit_creation_method SHELXL-97
_cell_angle_alpha 90.00
_cell_angle_beta 98.913(2)
_cell_angle_gamma 90.00
_cell_formula_units_Z 4
_cell_length_a 5.6284(2)
_cell_length_b 12.5878(4)
_cell_length_c 15.9350(4)
_cell_measurement_temperature 296(2)
_cell_volume 1115.35(6)
_computing_structure_refinement 'SHELXL-97 (Sheldrick, 1997)'
_computing_structure_solution 'SHELXS-97 (Sheldrick, 1990)'
_diffrn_ambient_temperature 296(2)
_diffrn_measured_fraction_theta_full 1.000
_diffrn_measured_fraction_theta_max 1.000
_diffrn_radiation_monochromator graphite
_diffrn_radiation_source 'fine-focus sealed tube'
_diffrn_radiation_type MoK\a
_diffrn_radiation_wavelength 0.71073
_diffrn_reflns_av_R_equivalents 0.0287
_diffrn_reflns_av_sigmaI/netI 0.0205
_diffrn_reflns_limit_h_max 6
_diffrn_reflns_limit_h_min -6
_diffrn_reflns_limit_k_max 15
_diffrn_reflns_limit_k_min -13
_diffrn_reflns_limit_l_max 19
_diffrn_reflns_limit_l_min -17
_diffrn_reflns_number 9983
_diffrn_reflns_theta_full 26.00
_diffrn_reflns_theta_max 26.00
_diffrn_reflns_theta_min 2.07
_exptl_absorpt_coefficient_mu 0.570
_exptl_crystal_density_diffrn 1.561
_exptl_crystal_density_method 'not measured'
_exptl_crystal_F_000 536
_refine_diff_density_max 0.583
_refine_diff_density_min -0.938
_refine_diff_density_rms 0.196
_refine_ls_extinction_method none
_refine_ls_goodness_of_fit_ref 1.086
_refine_ls_hydrogen_treatment constr
_refine_ls_matrix_type full
_refine_ls_number_parameters 145
_refine_ls_number_reflns 2180
_refine_ls_number_restraints 0
_refine_ls_restrained_S_all 1.086
_refine_ls_R_factor_all 0.0622
_refine_ls_R_factor_gt 0.0578
_refine_ls_shift/su_max 0.000
_refine_ls_shift/su_mean 0.000
_refine_ls_structure_factor_coef Fsqd
_refine_ls_weighting_details 'calc w=1/[\s^2^(Fo^2^)+(0.0979P)^2^+0.5587P] where P=(Fo^2^+2Fc^2^)/3'
_refine_ls_weighting_scheme calc
_refine_ls_wR_factor_gt 0.1510
_refine_ls_wR_factor_ref 0.1552
_reflns_number_gt 1926
_reflns_number_total 2180
_reflns_threshold_expression >2sigma(I)
_cod_data_source_file c0gc00572j.txt
_cod_data_source_block 1
_cod_database_code 7205909

loop_
_symmetry_equiv_pos_as_xyz
'x, y, z'
'-x+1/2, y+1/2, -z+1/2'
'-x, -y, -z'
'x-1/2, -y-1/2, z-1/2'

loop_
_atom_site_label
_atom_site_type_symbol
_atom_site_fract_x
_atom_site_fract_y
_atom_site_fract_z
_atom_site_U_iso_or_equiv
_atom_site_adp_type
_atom_site_occupancy
_atom_site_symmetry_multiplicity
_atom_site_calc_flag
_atom_site_refinement_flags
_atom_site_disorder_assembly
_atom_site_disorder_group
C1 C 0.5812(4) 0.12482(17) 0.17174(14) 0.0313(5) Uani 1 1 d . . .
C2 C 0.4245(4) 0.05095(18) 0.28529(14) 0.0339(5) Uani 1 1 d . . .
C3 C 0.3500(4) 0.08537(17) 0.13972(13) 0.0300(5) Uani 1 1 d . . .
C4 C 0.2580(4) 0.09122(17) 0.05606(14) 0.0323(5) Uani 1 1 d . . .
H4 H 0.1066 0.0644 0.0350 0.039 Uiso 1 1 calc R . .
C5 C 0.4024(4) 0.13980(17) 0.00262(14) 0.0327(5) Uani 1 1 d . . .
C6 C 0.6264(4) 0.1810(2) 0.03259(16) 0.0390(5) Uani 1 1 d . . .
H6 H 0.7154 0.2138 -0.0046 0.047 Uiso 1 1 calc R . .
C7 C 0.7191(4) 0.1735(2) 0.11814(16) 0.0388(5) Uani 1 1 d . . .
H7 H 0.8705 0.2005 0.1390 0.047 Uiso 1 1 calc R . .
C8 C 0.5022(5) -0.0615(2) 0.31423(16) 0.0429(6) Uani 1 1 d . . .
H8A H 0.6184 -0.0576 0.3659 0.051 Uiso 1 1 calc R . .
H8B H 0.5791 -0.0956 0.2709 0.051 Uiso 1 1 calc R . .
C9 C 0.3235(5) 0.1148(2) 0.35278(16) 0.0437(6) Uani 1 1 d . . .
H9A H 0.1809 0.0796 0.3664 0.052 Uiso 1 1 calc R . .
H9B H 0.2764 0.1846 0.3304 0.052 Uiso 1 1 calc R . .
Cl1 Cl 0.25032(15) -0.13886(6) 0.33316(5) 0.0596(3) Uani 1 1 d . . .
Cl2 Cl 0.53704(15) 0.12883(6) 0.44722(4) 0.0573(3) Uani 1 1 d . . .
N1 N 0.6298(3) 0.10462(18) 0.25720(13) 0.0405(5) Uani 1 1 d . . .
H1 H 0.7614 0.1210 0.2896 0.049 Uiso 1 1 calc R . .
N2 N 0.2455(3) 0.04972(17) 0.20859(12) 0.0385(5) Uani 1 1 d . . .
H2 H 0.0982 0.0301 0.2061 0.046 Uiso 1 1 calc R . .
N3 N 0.3092(4) 0.14760(17) -0.08673(13) 0.0420(5) Uani 1 1 d . . .
O1 O 0.4255(4) 0.19646(19) -0.13403(12) 0.0603(6) Uani 1 1 d . . .
O2 O 0.1144(4) 0.10722(19) -0.11339(13) 0.0645(6) Uani 1 1 d . . .

loop_
_atom_site_aniso_label
_atom_site_aniso_U_11
_atom_site_aniso_U_22
_atom_site_aniso_U_33
_atom_site_aniso_U_23
_atom_site_aniso_U_13
_atom_site_aniso_U_12
C1 0.0272(10) 0.0302(11) 0.0354(11) -0.0007(8) 0.0017(8) 0.0022(8)
C2 0.0356(11) 0.0340(11) 0.0314(11) 0.0005(9) 0.0024(8) -0.0018(9)
C3 0.0300(10) 0.0258(10) 0.0343(11) -0.0010(8) 0.0052(8) -0.0020(8)
C4 0.0333(11) 0.0278(11) 0.0354(11) -0.0034(9) 0.0039(8) -0.0034(8)
C5 0.0395(11) 0.0279(11) 0.0311(11) -0.0018(8) 0.0064(9) 0.0028(8)
C6 0.0366(12) 0.0398(13) 0.0427(12) 0.0041(10) 0.0132(9) -0.0029(10)
C7 0.0279(10) 0.0419(13) 0.0461(13) 0.0017(10) 0.0041(9) -0.0044(9)
C8 0.0528(14) 0.0346(13) 0.0402(13) -0.0004(10) 0.0038(10) 0.0017(10)
C9 0.0497(14) 0.0410(13) 0.0402(13) -0.0044(10) 0.0066(10) 0.0037(11)
Cl1 0.0705(5) 0.0438(4) 0.0612(5) 0.0127(3) -0.0004(4) -0.0133(3)
Cl2 0.0852(6) 0.0484(4) 0.0365(4) -0.0068(3) 0.0035(3) -0.0053(3)
N1 0.0319(10) 0.0508(12) 0.0366(10) 0.0032(9) -0.0016(8) -0.0085(9)
N2 0.0309(9) 0.0511(12) 0.0326(10) 0.0060(8) 0.0017(7) -0.0098(8)
N3 0.0536(12) 0.0397(11) 0.0332(10) -0.0011(8) 0.0081(9) -0.0010(9)
O1 0.0690(13) 0.0769(15) 0.0378(10) 0.0088(9) 0.0170(9) -0.0074(11)
O2 0.0758(14) 0.0740(15) 0.0382(10) -0.0012(9) -0.0084(10) -0.0275(12)

loop_
_atom_type_symbol
_atom_type_description
_atom_type_scat_dispersion_real
_atom_type_scat_dispersion_imag
_atom_type_scat_source
C C 0.0033 0.0016 'International Tables Vol C Tables 4.2.6.8 and 6.1.1.4'
H H 0.0000 0.0000 'International Tables Vol C Tables 4.2.6.8 and 6.1.1.4'
N N 0.0061 0.0033 'International Tables Vol C Tables 4.2.6.8 and 6.1.1.4'
O O 0.0106 0.0060 'International Tables Vol C Tables 4.2.6.8 and 6.1.1.4'
Cl Cl 0.1484 0.1585 'International Tables Vol C Tables 4.2.6.8 and 6.1.1.4'

loop_
_geom_angle_atom_site_label_1
_geom_angle_atom_site_label_2
_geom_angle_atom_site_label_3
_geom_angle
_geom_angle_site_symmetry_1
_geom_angle_site_symmetry_3
_geom_angle_publ_flag
N1 C1 C7 130.6(2) . . ?
N1 C1 C3 108.93(18) . . ?
C7 C1 C3 120.4(2) . . ?
N2 C2 N1 102.91(17) . . ?
N2 C2 C9 108.23(19) . . ?
N1 C2 C9 111.77(19) . . ?
N2 C2 C8 111.75(19) . . ?
N1 C2 C8 108.40(18) . . ?
C9 C2 C8 113.32(19) . . ?
C4 C3 N2 130.30(19) . . ?
C4 C3 C1 121.77(19) . . ?
N2 C3 C1 107.81(18) . . ?
C3 C4 C5 116.8(2) . . ?
C3 C4 H4 121.6 . . ?
C5 C4 H4 121.6 . . ?
C6 C5 C4 122.5(2) . . ?
C6 C5 N3 119.3(2) . . ?
C4 C5 N3 118.2(2) . . ?
C5 C6 C7 120.0(2) . . ?
C5 C6 H6 120.0 . . ?
C7 C6 H6 120.0 . . ?
C1 C7 C6 118.4(2) . . ?
C1 C7 H7 120.8 . . ?
C6 C7 H7 120.8 . . ?
C2 C8 Cl1 110.97(17) . . ?
C2 C8 H8A 109.4 . . ?
Cl1 C8 H8A 109.4 . . ?
C2 C8 H8B 109.4 . . ?
Cl1 C8 H8B 109.4 . . ?
H8A C8 H8B 108.0 . . ?
C2 C9 Cl2 111.85(17) . . ?
C2 C9 H9A 109.2 . . ?
Cl2 C9 H9A 109.2 . . ?
C2 C9 H9B 109.2 . . ?
Cl2 C9 H9B 109.2 . . ?
H9A C9 H9B 107.9 . . ?
C1 N1 C2 110.09(17) . . ?
C1 N1 H1 125.0 . . ?
C2 N1 H1 125.0 . . ?
C3 N2 C2 109.55(17) . . ?
C3 N2 H2 125.2 . . ?
C2 N2 H2 125.2 . . ?
O2 N3 O1 121.7(2) . . ?
O2 N3 C5 118.9(2) . . ?
O1 N3 C5 119.3(2) . . ?

loop_
_geom_bond_atom_site_label_1
_geom_bond_atom_site_label_2
_geom_bond_distance
_geom_bond_site_symmetry_2
_geom_bond_publ_flag
C1 N1 1.371(3) . ?
C1 C7 1.383(3) . ?
C1 C3 1.412(3) . ?
C2 N2 1.458(3) . ?
C2 N1 1.467(3) . ?
C2 C9 1.521(3) . ?
C2 C8 1.531(3) . ?
C3 C4 1.355(3) . ?
C3 N2 1.397(3) . ?
C4 C5 1.405(3) . ?
C4 H4 0.9300 . ?
C5 C6 1.379(3) . ?
C5 N3 1.442(3) . ?
C6 C7 1.385(3) . ?
C6 H6 0.9300 . ?
C7 H7 0.9300 . ?
C8 Cl1 1.784(3) . ?
C8 H8A 0.9700 . ?
C8 H8B 0.9700 . ?
C9 Cl2 1.783(3) . ?
C9 H9A 0.9700 . ?
C9 H9B 0.9700 . ?
N1 H1 0.8600 . ?
N2 H2 0.8600 . ?
N3 O2 1.224(3) . ?
N3 O1 1.236(3) . ?

loop_
_geom_hbond_atom_site_label_D
_geom_hbond_atom_site_label_H
_geom_hbond_atom_site_label_A
_geom_hbond_distance_DH
_geom_hbond_distance_HA
_geom_hbond_distance_DA
_geom_hbond_angle_DHA
_geom_hbond_site_symmetry_A
N2 H2 O2 0.86 2.46 3.059(3) 127.2 3
C8 H8B O1 0.97 2.52 3.414(3) 153.2 3_655
